data_7021779
loop_
_publ_author_name
'Cullinane, Jennifer'
'Jolleys, Andrew'
'Mair, Francis S.'

_publ_section_title
;
 Thallophilic interactions and Tl-aryl \p-interactions are competitive
 with cation-cation repulsion: [LTl2L](2+) dications as salts of weakly
 co-ordinating anions.
;
_journal_issue 33
_journal_name_full 'Dalton transactions (Cambridge, England : 2003)'
_journal_page_first 11971
_journal_page_last 11975
_journal_paper_doi 10.1039/c3dt51233a
_journal_volume 42
_journal_year 2013
_chemical_formula_moiety '(C32 H12 B F24)2,(C34 H43 N3 Tl)2, C6H14'
_chemical_formula_sum 'C138 H124 B2 F48 N6 Tl2'
_chemical_formula_weight 3208.82
_chemical_melting_point 436(2)
_chemical_name_common 'Tki(Me3(PriPh)3)Tl BArF, Compound 1 '
_space_group_IT_number 2
_symmetry_cell_setting triclinic
_symmetry_Int_Tables_number 2
_symmetry_space_group_name_Hall '-P 1'
_symmetry_space_group_name_H-M 'P -1'
_atom_sites_solution_hydrogens geom
_atom_sites_solution_primary direct
_atom_sites_solution_secondary difmap
_audit_creation_method SHELXL-97
_cell_angle_alpha 98.692(3)
_cell_angle_beta 105.005(3)
_cell_angle_gamma 90.030(2)
_cell_formula_units_Z 1
_cell_length_a 12.8319(4)
_cell_length_b 16.0697(5)
_cell_length_c 17.3854(6)
_cell_measurement_reflns_used 11719
_cell_measurement_temperature 120(2)
_cell_measurement_theta_max 28.6464
_cell_measurement_theta_min 2.5593
_cell_volume 3420.0(2)
_computing_cell_refinement 'CrysAlis RED, Oxford Diffraction Ltd'
_computing_data_collection 'CrysAlis CCD, Oxford Diffraction Ltd'
_computing_data_reduction 'CrysAlis RED, Oxford Diffraction Ltd'
_computing_structure_refinement 'SHELXL-97 (Sheldrick, 1997)'
_computing_structure_solution 'SHELXS-97 (Sheldrick, 1990)'
_diffrn_ambient_temperature 120(2)
_diffrn_detector_area_resol_mean 8.3367
_diffrn_measured_fraction_theta_full 0.998
_diffrn_measured_fraction_theta_max 0.998
_diffrn_measurement_device_type 'Goniometer KM4/Xcalibur, Sapphire2'
_diffrn_measurement_method '\w scans'
_diffrn_radiation_monochromator graphite
_diffrn_radiation_probe x-ray
_diffrn_radiation_type MoK\a
_diffrn_radiation_wavelength 0.71073
_diffrn_reflns_av_R_equivalents 0.0374
_diffrn_reflns_av_sigmaI/netI 0.0900
_diffrn_reflns_limit_h_max 16
_diffrn_reflns_limit_h_min -16
_diffrn_reflns_limit_k_max 16
_diffrn_reflns_limit_k_min -20
_diffrn_reflns_limit_l_max 21
_diffrn_reflns_limit_l_min -21
_diffrn_reflns_number 24638
_diffrn_reflns_theta_full 26.37
_diffrn_reflns_theta_max 26.37
_diffrn_reflns_theta_min 2.67
_diffrn_source 'fine-focus sealed tube'
_exptl_absorpt_coefficient_mu 2.479
_exptl_absorpt_correction_T_max 1.00000
_exptl_absorpt_correction_T_min 0.64180
_exptl_absorpt_correction_type multi-scan
_exptl_absorpt_process_details 'CrysAlis RED,Empirical,spherical harmonics'
_exptl_crystal_colour colorless
_exptl_crystal_density_diffrn 1.558
_exptl_crystal_density_method 'not measured'
_exptl_crystal_description rhomb
_exptl_crystal_F_000 1598
_exptl_crystal_size_max 0.15
_exptl_crystal_size_mid 0.14
_exptl_crystal_size_min 0.11
_refine_diff_density_max 1.860
_refine_diff_density_min -0.851
_refine_diff_density_rms 0.100
_refine_ls_extinction_method none
_refine_ls_goodness_of_fit_ref 0.882
_refine_ls_hydrogen_treatment constr
_refine_ls_matrix_type full
_refine_ls_number_parameters 966
_refine_ls_number_reflns 13958
_refine_ls_number_restraints 542
_refine_ls_restrained_S_all 0.921
_refine_ls_R_factor_all 0.0533
_refine_ls_R_factor_gt 0.0347
_refine_ls_shift/su_max 0.003
_refine_ls_shift/su_mean 0.000
_refine_ls_structure_factor_coef Fsqd
_refine_ls_weighting_details 'calc w=1/[\s^2^(Fo^2^)+(0.0236P)^2^+0.0000P] where P=(Fo^2^+2Fc^2^)/3'
_refine_ls_weighting_scheme calc
_refine_ls_wR_factor_gt 0.0596
_refine_ls_wR_factor_ref 0.0617
_reflns_number_gt 10498
_reflns_number_total 13958
_reflns_threshold_expression >2sigma(I)
_cod_data_source_file c3dt51233a.txt
_cod_data_source_block ofm27p-1Compound_1
_cod_original_cell_volume 3419.99(19)
_cod_database_code 7021779

loop_
_symmetry_equiv_pos_as_xyz
'x, y, z'
'-x, -y, -z'

loop_
_atom_site_label
_atom_site_type_symbol
_atom_site_fract_x
_atom_site_fract_y
_atom_site_fract_z
_atom_site_U_iso_or_equiv
_atom_site_adp_type
_atom_site_occupancy
_atom_site_symmetry_multiplicity
_atom_site_calc_flag
_atom_site_refinement_flags
_atom_site_disorder_assembly
_atom_site_disorder_group
B1 B 0.8504(3) 0.3717(3) 0.7014(2) 0.0172(9) Uani 1 1 d . . .
C1 C 0.2345(3) 0.8173(2) 0.80485(19) 0.0182(8) Uani 1 1 d U . .
H1 H 0.1816 0.7712 0.7778 0.022 Uiso 1 1 calc R . .
C2 C 0.2571(3) 0.8177(2) 0.8955(2) 0.0178(8) Uani 1 1 d U . .
C3 C 0.1670(3) 0.7824(2) 0.9222(2) 0.0315(10) Uani 1 1 d U . .
H3A H 0.1871 0.7869 0.9799 0.047 Uiso 1 1 calc R . .
H3B H 0.1527 0.7242 0.8985 0.047 Uiso 1 1 calc R . .
H3C H 0.1033 0.8134 0.9055 0.047 Uiso 1 1 calc R . .
C4 C 0.3719(3) 0.8578(2) 1.0257(2) 0.0158(8) Uani 1 1 d U . .
C5 C 0.4516(3) 0.8098(2) 1.0668(2) 0.0196(8) Uani 1 1 d . . .
C6 C 0.4801(3) 0.8274(2) 1.1509(2) 0.0258(9) Uani 1 1 d . . .
H6 H 0.5321 0.7958 1.1801 0.031 Uiso 1 1 calc R . .
C7 C 0.4326(3) 0.8910(2) 1.1921(2) 0.0279(9) Uani 1 1 d . . .
H7 H 0.4536 0.9017 1.2481 0.033 Uiso 1 1 calc R . .
C8 C 0.3548(3) 0.9384(2) 1.1503(2) 0.0241(9) Uani 1 1 d . . .
H8 H 0.3229 0.9810 1.1776 0.029 Uiso 1 1 calc R . .
C9 C 0.3249(3) 0.9213(2) 1.0668(2) 0.0185(8) Uani 1 1 d . . .
H9 H 0.2725 0.9529 1.0379 0.022 Uiso 1 1 calc R . .
C10 C 0.5013(3) 0.7389(2) 1.0229(2) 0.0235(9) Uani 1 1 d . . .
H10 H 0.4809 0.7445 0.9656 0.028 Uiso 1 1 calc R . .
C11 C 0.4557(4) 0.6548(3) 1.0302(3) 0.0644(16) Uani 1 1 d . . .
H11A H 0.4760 0.6467 1.0856 0.097 Uiso 1 1 calc R . .
H11B H 0.4836 0.6107 0.9983 0.097 Uiso 1 1 calc R . .
H11C H 0.3783 0.6535 1.0112 0.097 Uiso 1 1 calc R . .
C12 C 0.6221(3) 0.7414(3) 1.0498(3) 0.0632(16) Uani 1 1 d . . .
H12A H 0.6501 0.7943 1.0426 0.095 Uiso 1 1 calc R . .
H12B H 0.6488 0.6962 1.0184 0.095 Uiso 1 1 calc R . .
H12C H 0.6449 0.7354 1.1058 0.095 Uiso 1 1 calc R . .
C13 C 0.1865(3) 0.8985(2) 0.7794(2) 0.0196(8) Uani 1 1 d U . .
C14 C 0.1138(3) 0.8896(2) 0.6965(2) 0.0316(10) Uani 1 1 d U . .
H14A H 0.0887 0.9439 0.6853 0.047 Uiso 1 1 calc R . .
H14B H 0.0532 0.8526 0.6924 0.047 Uiso 1 1 calc R . .
H14C H 0.1526 0.8666 0.6584 0.047 Uiso 1 1 calc R . .
C15 C 0.1832(3) 1.0468(2) 0.8064(2) 0.0252(8) Uani 1 1 d U . .
C16 C 0.1188(3) 1.0964(2) 0.8473(2) 0.0338(9) Uani 1 1 d U . .
C17 C 0.1001(4) 1.1764(3) 0.8265(3) 0.0472(11) Uani 1 1 d U . .
H17 H 0.0566 1.2111 0.8515 0.057 Uiso 1 1 calc R . .
C18 C 0.1418(4) 1.2059(3) 0.7718(3) 0.0505(12) Uani 1 1 d U . .
H18 H 0.1264 1.2599 0.7601 0.061 Uiso 1 1 calc R . .
C19 C 0.2073(4) 1.1570(3) 0.7328(3) 0.0439(11) Uani 1 1 d U . .
H19 H 0.2370 1.1776 0.6956 0.053 Uiso 1 1 calc R . .
C20 C 0.2272(3) 1.0765(2) 0.7508(2) 0.0302(9) Uani 1 1 d U . .
H20 H 0.2706 1.0422 0.7252 0.036 Uiso 1 1 calc R . .
C21 C 0.0791(3) 1.0664(3) 0.9130(3) 0.0446(11) Uani 1 1 d U . .
H21 H 0.0857 1.0052 0.9082 0.054 Uiso 1 1 calc R . .
C22 C -0.0389(4) 1.0858(4) 0.9086(3) 0.083(2) Uani 1 1 d . . .
H22A H -0.0486 1.1449 0.9074 0.125 Uiso 1 1 calc R . .
H22B H -0.0573 1.0708 0.9549 0.125 Uiso 1 1 calc R . .
H22C H -0.0847 1.0540 0.8605 0.125 Uiso 1 1 calc R . .
C23 C 0.1506(4) 1.1067(3) 0.9952(3) 0.0508(13) Uani 1 1 d . . .
H23A H 0.2241 1.0921 0.9992 0.076 Uiso 1 1 calc R . .
H23B H 0.1266 1.0865 1.0372 0.076 Uiso 1 1 calc R . .
H23C H 0.1459 1.1668 1.0008 0.076 Uiso 1 1 calc R . .
C24 C 0.3367(3) 0.7995(2) 0.77732(19) 0.0173(8) Uani 1 1 d U . .
C25 C 0.3587(3) 0.7085(2) 0.7578(2) 0.0295(9) Uani 1 1 d U . .
H25A H 0.4216 0.7036 0.7375 0.044 Uiso 1 1 calc R . .
H25B H 0.2978 0.6805 0.7176 0.044 Uiso 1 1 calc R . .
H25C H 0.3707 0.6829 0.8056 0.044 Uiso 1 1 calc R . .
C26 C 0.4970(3) 0.8529(2) 0.7556(2) 0.0188(8) Uani 1 1 d U . .
C27 C 0.5079(3) 0.8768(2) 0.6840(2) 0.0247(8) Uani 1 1 d U . .
C28 C 0.6109(3) 0.8755(2) 0.6720(3) 0.0339(9) Uani 1 1 d U . .
H28 H 0.6209 0.8908 0.6248 0.041 Uiso 1 1 calc R . .
C29 C 0.6981(3) 0.8524(2) 0.7276(3) 0.0358(10) Uani 1 1 d U . .
H29 H 0.7662 0.8534 0.7183 0.043 Uiso 1 1 calc R . .
C30 C 0.6859(3) 0.8278(2) 0.7973(3) 0.0338(9) Uani 1 1 d U . .
H30 H 0.7451 0.8110 0.8344 0.041 Uiso 1 1 calc R . .
C31 C 0.5849(3) 0.8282(2) 0.8117(2) 0.0260(9) Uani 1 1 d U . .
H31 H 0.5759 0.8120 0.8588 0.031 Uiso 1 1 calc R . .
C32 C 0.4097(3) 0.8999(2) 0.6228(2) 0.0323(9) Uani 1 1 d U . .
H32 H 0.3603 0.9271 0.6525 0.039 Uiso 1 1 calc R . .
C33 C 0.3511(4) 0.8211(3) 0.5696(2) 0.0455(12) Uani 1 1 d . . .
H33A H 0.3973 0.7933 0.5391 0.068 Uiso 1 1 calc R . .
H33B H 0.2866 0.8365 0.5333 0.068 Uiso 1 1 calc R . .
H33C H 0.3326 0.7838 0.6026 0.068 Uiso 1 1 calc R . .
C34 C 0.4351(4) 0.9619(3) 0.5704(3) 0.0617(15) Uani 1 1 d . . .
H34A H 0.4789 1.0086 0.6043 0.093 Uiso 1 1 calc R . .
H34B H 0.3690 0.9820 0.5402 0.093 Uiso 1 1 calc R . .
H34C H 0.4734 0.9338 0.5339 0.093 Uiso 1 1 calc R . .
C35 C 0.8749(3) 0.2788(2) 0.6584(2) 0.0171(8) Uani 1 1 d U . .
C36 C 0.8360(3) 0.2035(2) 0.6739(2) 0.0174(8) Uani 1 1 d . . .
H36 H 0.7905 0.2063 0.7080 0.021 Uiso 1 1 calc R . .
C37 C 0.8619(3) 0.1251(2) 0.6410(2) 0.0179(8) Uani 1 1 d . A .
C38 C 0.9303(3) 0.1180(2) 0.5909(2) 0.0196(8) Uani 1 1 d . . .
H38 H 0.9474 0.0654 0.5680 0.024 Uiso 1 1 calc R . .
C39 C 0.9729(3) 0.1908(2) 0.5755(2) 0.0196(8) Uani 1 1 d . A .
C40 C 0.9452(3) 0.2694(2) 0.60855(19) 0.0171(8) Uani 1 1 d U . .
H40 H 0.9746 0.3174 0.5970 0.021 Uiso 1 1 calc R . .
C41 C 0.8176(3) 0.0470(2) 0.6584(2) 0.0262(9) Uani 1 1 d D . .
C42 C 1.0464(3) 0.1878(2) 0.5218(2) 0.0292(10) Uani 1 1 d D . .
C43 C 0.7293(3) 0.3770(2) 0.7168(2) 0.0194(8) Uani 1 1 d . . .
C44 C 0.7066(3) 0.4410(2) 0.7729(2) 0.0187(8) Uani 1 1 d . . .
H44 H 0.7633 0.4758 0.8065 0.022 Uiso 1 1 calc R . .
C45 C 0.6028(3) 0.4551(2) 0.7810(2) 0.0195(8) Uani 1 1 d . . .
C46 C 0.5171(3) 0.4034(2) 0.7332(2) 0.0209(8) Uani 1 1 d . . .
H46 H 0.4476 0.4116 0.7390 0.025 Uiso 1 1 calc R . .
C47 C 0.5363(3) 0.3399(2) 0.6771(2) 0.0208(8) Uani 1 1 d . A .
C48 C 0.6403(3) 0.3269(2) 0.6681(2) 0.0202(8) Uani 1 1 d . . .
H48 H 0.6508 0.2840 0.6288 0.024 Uiso 1 1 calc R . .
C49 C 0.5863(3) 0.5264(2) 0.8404(2) 0.0269(9) Uani 1 1 d . . .
C50 C 0.4456(3) 0.2812(3) 0.6260(2) 0.0289(10) Uani 1 1 d D . .
C51 C 0.9469(3) 0.3907(2) 0.7860(2) 0.0164(8) Uani 1 1 d . . .
C52 C 1.0479(3) 0.4225(2) 0.7854(2) 0.0186(8) Uani 1 1 d . . .
H52 H 1.0584 0.4343 0.7371 0.022 Uiso 1 1 calc R . .
C53 C 1.1324(3) 0.4370(2) 0.8537(2) 0.0184(8) Uani 1 1 d . . .
C54 C 1.1200(3) 0.4207(2) 0.9268(2) 0.0201(8) Uani 1 1 d . . .
H54 H 1.1769 0.4309 0.9732 0.024 Uiso 1 1 calc R . .
C55 C 1.0218(3) 0.3890(2) 0.9294(2) 0.0180(8) Uani 1 1 d . . .
C56 C 0.9366(3) 0.3740(2) 0.8598(2) 0.0183(8) Uani 1 1 d U . .
H56 H 0.8709 0.3521 0.8628 0.022 Uiso 1 1 calc R . .
C57 C 1.2365(3) 0.4732(3) 0.8481(2) 0.0290(10) Uani 1 1 d . . .
C58 C 1.0061(3) 0.3711(2) 1.0073(2) 0.0261(9) Uani 1 1 d . . .
C59 C 0.8543(3) 0.4458(2) 0.6468(2) 0.0162(8) Uani 1 1 d U . .
C60 C 0.8271(3) 0.4339(2) 0.5626(2) 0.0206(8) Uani 1 1 d . . .
H60 H 0.8066 0.3800 0.5344 0.025 Uiso 1 1 calc R . .
C61 C 0.8298(3) 0.4992(2) 0.5198(2) 0.0216(8) Uani 1 1 d . . .
C62 C 0.8564(3) 0.5811(2) 0.5583(2) 0.0240(9) Uani 1 1 d . . .
H62 H 0.8586 0.6251 0.5296 0.029 Uiso 1 1 calc R . .
C63 C 0.8796(3) 0.5946(2) 0.6416(2) 0.0201(8) Uani 1 1 d . . .
C64 C 0.8795(3) 0.5291(2) 0.6841(2) 0.0202(8) Uani 1 1 d . . .
H64 H 0.8970 0.5409 0.7401 0.024 Uiso 1 1 calc R . .
C65 C 0.8055(4) 0.4812(3) 0.4299(2) 0.0369(11) Uani 1 1 d . . .
C66 C 0.9134(3) 0.6810(2) 0.6870(3) 0.0309(10) Uani 1 1 d . . .
C67 C 0.6005(3) 0.6503(2) 0.6381(3) 0.0392(11) Uani 1 1 d . . .
H67A H 0.6516 0.6703 0.6127 0.059 Uiso 1 1 calc R . .
H67B H 0.6325 0.6552 0.6951 0.059 Uiso 1 1 calc R . .
H67C H 0.5375 0.6835 0.6286 0.059 Uiso 1 1 calc R . .
C68 C 0.5696(4) 0.5616(3) 0.6043(3) 0.0582(14) Uani 1 1 d . . .
H68A H 0.5212 0.5417 0.6329 0.070 Uiso 1 1 calc R . .
H68B H 0.6340 0.5291 0.6151 0.070 Uiso 1 1 calc R . .
C69 C 0.5155(4) 0.5434(3) 0.5152(3) 0.0480(12) Uani 1 1 d . . .
H69A H 0.4517 0.5764 0.5040 0.058 Uiso 1 1 calc R . .
H69B H 0.5643 0.5617 0.4863 0.058 Uiso 1 1 calc R . .
F1 F 0.7463(3) 0.05920(19) 0.7006(2) 0.0489(10) Uani 0.837(4) 1 d PDU A 1
F2 F 0.8947(2) 0.00123(19) 0.6994(2) 0.0472(10) Uani 0.837(4) 1 d PDU A 1
F3 F 0.7716(3) -0.0063(2) 0.59084(18) 0.0416(10) Uani 0.837(4) 1 d PDU A 1
F4 F 1.0572(3) 0.11212(18) 0.4844(2) 0.0409(9) Uani 0.837(4) 1 d PDU A 1
F5 F 1.0039(3) 0.2331(2) 0.45956(17) 0.0339(9) Uani 0.837(4) 1 d PDU A 1
F6 F 1.14125(17) 0.22756(15) 0.55701(13) 0.0406(6) Uani 1 1 d DU A .
F7 F 0.48500(19) 0.53828(17) 0.83976(17) 0.0658(9) Uani 1 1 d . . .
F8 F 0.6370(2) 0.51953(16) 0.91580(14) 0.0629(8) Uani 1 1 d . . .
F9 F 0.6233(2) 0.59970(15) 0.83024(17) 0.0709(9) Uani 1 1 d . . .
F10 F 0.3521(2) 0.3177(2) 0.6113(3) 0.0637(12) Uani 0.837(4) 1 d PDU A 1
F11 F 0.4337(3) 0.2142(2) 0.6574(2) 0.0653(13) Uani 0.837(4) 1 d PDU A 1
F12 F 0.4579(2) 0.2528(2) 0.55283(17) 0.0511(10) Uani 0.837(4) 1 d PDU A 1
F13 F 1.27338(19) 0.42909(19) 0.79040(16) 0.0687(9) Uani 1 1 d . . .
F14 F 1.2285(2) 0.55039(17) 0.83008(19) 0.0697(9) Uani 1 1 d . . .
F15 F 1.31616(18) 0.47732(17) 0.91462(14) 0.0503(7) Uani 1 1 d . . .
F16 F 1.0228(2) 0.28965(14) 1.01615(14) 0.0442(6) Uani 1 1 d . . .
F17 F 0.90641(17) 0.38377(14) 1.01465(13) 0.0361(6) Uani 1 1 d . . .
F18 F 1.07233(19) 0.41639(15) 1.07179(12) 0.0436(6) Uani 1 1 d . . .
F19 F 0.8483(2) 0.41235(19) 0.40297(14) 0.0652(9) Uani 1 1 d . . .
F20 F 0.7028(2) 0.4714(2) 0.39399(15) 0.0948(13) Uani 1 1 d . . .
F21 F 0.8430(3) 0.5402(2) 0.39821(16) 0.1057(14) Uani 1 1 d . . .
F22 F 0.87224(18) 0.74240(13) 0.64634(13) 0.0358(6) Uani 1 1 d . . .
F23 F 1.02146(19) 0.69416(14) 0.70554(17) 0.0552(8) Uani 1 1 d . . .
F24 F 0.8866(2) 0.69539(13) 0.75714(13) 0.0471(7) Uani 1 1 d . . .
F1A F 0.8163(14) -0.0219(10) 0.6087(9) 0.037(5) Uani 0.163(4) 1 d PDU A 2
F2A F 0.7089(9) 0.0592(9) 0.6533(10) 0.034(4) Uani 0.163(4) 1 d PDU A 2
F3A F 0.8565(13) 0.0320(10) 0.7315(7) 0.048(4) Uani 0.163(4) 1 d PDU A 2
F4A F 1.1046(12) 0.1122(8) 0.5295(10) 0.033(4) Uani 0.163(4) 1 d PDU A 2
F5A F 1.0123(18) 0.1951(13) 0.4490(9) 0.049(5) Uani 0.163(4) 1 d PDU A 2
F10A F 0.4736(13) 0.2020(8) 0.6143(12) 0.057(5) Uani 0.163(4) 1 d PDU A 2
F11A F 0.4001(15) 0.3003(11) 0.5579(9) 0.062(5) Uani 0.163(4) 1 d PDU A 2
F12A F 0.3673(12) 0.2766(11) 0.6632(9) 0.048(4) Uani 0.163(4) 1 d PDU A 2
N1 N 0.3468(2) 0.84920(17) 0.93963(16) 0.0151(6) Uani 1 1 d U . .
N2 N 0.2140(2) 0.96657(17) 0.82906(16) 0.0172(7) Uani 1 1 d . . .
N3 N 0.3952(2) 0.86172(17) 0.77471(16) 0.0168(7) Uani 1 1 d . . .
Tl1 Tl 0.423043(12) 0.988936(10) 0.894612(9) 0.02002(5) Uani 1 1 d . . .

loop_
_atom_site_aniso_label
_atom_site_aniso_U_11
_atom_site_aniso_U_22
_atom_site_aniso_U_33
_atom_site_aniso_U_23
_atom_site_aniso_U_13
_atom_site_aniso_U_12
B1 0.015(2) 0.018(2) 0.017(2) -0.0029(18) 0.0051(19) -0.0022(18)
C1 0.0189(19) 0.0185(18) 0.0143(16) 0.0018(14) -0.0001(15) -0.0065(14)
C2 0.021(2) 0.0158(18) 0.0171(17) 0.0030(15) 0.0067(16) -0.0026(15)
C3 0.028(2) 0.040(2) 0.026(2) 0.0072(18) 0.0057(17) -0.0129(18)
C4 0.0179(15) 0.0159(15) 0.0152(14) 0.0046(12) 0.0057(13) -0.0033(13)
C5 0.021(2) 0.020(2) 0.0173(19) 0.0040(16) 0.0034(17) -0.0060(16)
C6 0.031(2) 0.027(2) 0.0170(19) 0.0052(17) 0.0021(19) 0.0064(18)
C7 0.039(3) 0.030(2) 0.0154(19) 0.0010(18) 0.0094(19) -0.005(2)
C8 0.030(2) 0.019(2) 0.026(2) -0.0005(17) 0.015(2) 0.0013(17)
C9 0.016(2) 0.0194(19) 0.0212(19) 0.0057(16) 0.0049(17) 0.0009(15)
C10 0.028(2) 0.025(2) 0.0157(19) 0.0035(16) 0.0015(18) 0.0057(17)
C11 0.079(4) 0.024(3) 0.093(4) -0.016(3) 0.044(3) -0.008(3)
C12 0.037(3) 0.055(3) 0.085(4) -0.024(3) 0.015(3) 0.005(2)
C13 0.0127(18) 0.0254(19) 0.0189(17) 0.0043(15) 0.0004(15) -0.0022(14)
C14 0.030(2) 0.029(2) 0.0256(19) 0.0042(17) -0.0097(17) -0.0018(18)
C15 0.0186(19) 0.0239(18) 0.0254(18) 0.0007(15) -0.0064(15) 0.0023(15)
C16 0.021(2) 0.0301(19) 0.038(2) -0.0100(16) -0.0051(16) 0.0067(16)
C17 0.033(2) 0.033(2) 0.057(2) -0.0101(19) -0.0122(19) 0.0119(19)
C18 0.048(3) 0.027(2) 0.054(3) 0.0035(19) -0.025(2) 0.0078(19)
C19 0.047(2) 0.032(2) 0.040(2) 0.0120(18) -0.0146(19) -0.0030(19)
C20 0.028(2) 0.0274(19) 0.0290(19) 0.0062(16) -0.0045(16) 0.0016(16)
C21 0.030(2) 0.051(2) 0.046(2) -0.0137(19) 0.010(2) 0.007(2)
C22 0.031(3) 0.138(6) 0.062(4) -0.036(4) 0.006(3) 0.011(3)
C23 0.040(3) 0.051(3) 0.054(3) -0.003(2) 0.004(3) 0.013(2)
C24 0.0199(15) 0.0184(14) 0.0110(13) 0.0026(12) -0.0006(12) -0.0015(12)
C25 0.035(2) 0.021(2) 0.032(2) -0.0010(18) 0.012(2) -0.0007(17)
C26 0.0191(19) 0.0147(18) 0.0210(18) -0.0028(15) 0.0058(15) -0.0016(15)
C27 0.033(2) 0.0214(19) 0.0207(18) -0.0018(15) 0.0115(17) 0.0005(17)
C28 0.042(2) 0.029(2) 0.036(2) -0.0026(17) 0.0225(17) -0.0037(18)
C29 0.029(2) 0.028(2) 0.053(2) -0.0050(18) 0.0212(18) 0.0009(17)
C30 0.0266(19) 0.028(2) 0.042(2) -0.0039(18) 0.0059(18) 0.0036(17)
C31 0.029(2) 0.024(2) 0.0244(19) 0.0013(16) 0.0075(17) 0.0038(17)
C32 0.042(2) 0.035(2) 0.0242(19) 0.0106(17) 0.0142(17) 0.0051(19)
C33 0.046(3) 0.058(3) 0.030(2) 0.009(2) 0.004(2) -0.002(2)
C34 0.077(4) 0.064(4) 0.048(3) 0.032(3) 0.008(3) -0.012(3)
C35 0.0135(19) 0.0216(19) 0.0138(17) 0.0022(15) -0.0005(15) -0.0005(15)
C36 0.014(2) 0.023(2) 0.0152(18) 0.0027(16) 0.0051(16) -0.0018(16)
C37 0.017(2) 0.019(2) 0.0150(18) 0.0024(16) 0.0002(16) -0.0031(16)
C38 0.020(2) 0.017(2) 0.0191(19) -0.0030(16) 0.0034(17) 0.0010(16)
C39 0.017(2) 0.022(2) 0.0183(19) -0.0001(16) 0.0042(17) -0.0032(16)
C40 0.0157(19) 0.0172(19) 0.0175(18) 0.0029(15) 0.0028(16) -0.0051(15)
C41 0.028(2) 0.026(2) 0.023(2) 0.0049(18) 0.005(2) -0.0050(19)
C42 0.029(3) 0.024(2) 0.033(2) -0.005(2) 0.013(2) -0.0014(19)
C43 0.017(2) 0.022(2) 0.0178(19) 0.0027(16) 0.0015(17) 0.0012(16)
C44 0.020(2) 0.0175(19) 0.0168(18) 0.0015(16) 0.0022(17) -0.0008(16)
C45 0.019(2) 0.023(2) 0.0189(19) 0.0063(16) 0.0073(17) 0.0047(16)
C46 0.013(2) 0.027(2) 0.024(2) 0.0077(17) 0.0056(17) 0.0019(16)
C47 0.013(2) 0.025(2) 0.023(2) 0.0066(17) 0.0010(17) -0.0029(16)
C48 0.022(2) 0.019(2) 0.0168(18) -0.0001(16) 0.0024(17) -0.0020(16)
C49 0.025(2) 0.029(2) 0.030(2) 0.0060(19) 0.011(2) 0.0012(18)
C50 0.021(2) 0.035(2) 0.030(2) 0.005(2) 0.005(2) -0.0023(19)
C51 0.014(2) 0.0123(18) 0.0217(19) -0.0016(15) 0.0059(17) 0.0004(15)
C52 0.021(2) 0.0190(19) 0.0158(18) 0.0007(15) 0.0062(17) 0.0015(16)
C53 0.011(2) 0.019(2) 0.023(2) 0.0015(16) 0.0018(17) 0.0011(15)
C54 0.018(2) 0.020(2) 0.0180(19) 0.0007(16) -0.0013(17) 0.0009(16)
C55 0.021(2) 0.0150(19) 0.0180(19) 0.0014(15) 0.0067(17) 0.0031(16)
C56 0.0159(19) 0.0143(18) 0.0247(19) 0.0023(15) 0.0055(16) -0.0024(15)
C57 0.020(2) 0.043(3) 0.021(2) 0.005(2) -0.0008(19) -0.0036(19)
C58 0.029(2) 0.024(2) 0.024(2) 0.0062(18) 0.004(2) -0.0028(18)
C59 0.0115(15) 0.0169(15) 0.0196(15) 0.0009(12) 0.0037(13) 0.0003(12)
C60 0.018(2) 0.0169(19) 0.022(2) -0.0021(16) -0.0004(17) -0.0025(16)
C61 0.019(2) 0.026(2) 0.0174(19) 0.0042(17) 0.0003(17) 0.0014(17)
C62 0.019(2) 0.022(2) 0.029(2) 0.0120(17) -0.0013(18) -0.0007(17)
C63 0.012(2) 0.019(2) 0.027(2) 0.0004(17) 0.0035(17) -0.0026(15)
C64 0.0114(19) 0.026(2) 0.0213(19) 0.0022(17) 0.0021(16) -0.0015(16)
C65 0.049(3) 0.031(3) 0.025(2) 0.004(2) -0.001(2) -0.002(2)
C66 0.030(3) 0.025(2) 0.037(2) 0.004(2) 0.009(2) -0.0016(19)
C67 0.039(3) 0.030(2) 0.047(3) -0.009(2) 0.019(2) 0.003(2)
C68 0.045(3) 0.069(4) 0.058(3) 0.016(3) 0.005(3) -0.005(3)
C69 0.057(3) 0.050(3) 0.044(3) 0.002(2) 0.028(3) -0.008(3)
F1 0.069(2) 0.0300(16) 0.069(2) 0.0090(17) 0.055(2) -0.0014(16)
F2 0.0443(19) 0.0338(18) 0.067(2) 0.0292(17) 0.0079(17) 0.0038(15)
F3 0.054(2) 0.0328(18) 0.0338(17) 0.0039(15) 0.0053(17) -0.0233(17)
F4 0.053(2) 0.0338(17) 0.045(2) -0.0062(15) 0.0345(18) -0.0008(15)
F5 0.0460(19) 0.040(2) 0.0171(14) 0.0005(14) 0.0138(14) 0.0008(17)
F6 0.0227(13) 0.0644(16) 0.0343(13) 0.0020(12) 0.0103(11) -0.0115(12)
F7 0.0295(16) 0.077(2) 0.077(2) -0.0399(16) 0.0196(15) 0.0066(14)
F8 0.092(2) 0.0615(18) 0.0237(14) -0.0091(13) 0.0030(15) 0.0321(16)
F9 0.119(3) 0.0283(15) 0.087(2) -0.0063(14) 0.076(2) -0.0043(15)
F10 0.0206(17) 0.056(2) 0.091(3) -0.022(2) -0.0091(18) 0.0028(15)
F11 0.080(3) 0.056(2) 0.046(2) 0.0267(17) -0.0190(19) -0.0461(19)
F12 0.0351(19) 0.076(2) 0.0325(17) -0.0163(16) 0.0054(14) -0.0256(17)
F13 0.0318(15) 0.113(2) 0.0563(18) -0.0313(17) 0.0277(14) -0.0264(15)
F14 0.0326(16) 0.0619(19) 0.125(3) 0.0583(19) 0.0150(17) -0.0080(14)
F15 0.0190(14) 0.092(2) 0.0342(14) 0.0185(14) -0.0084(12) -0.0210(13)
F16 0.0708(18) 0.0287(13) 0.0486(15) 0.0224(12) 0.0336(14) 0.0164(12)
F17 0.0379(15) 0.0466(15) 0.0328(13) 0.0117(11) 0.0221(12) 0.0086(12)
F18 0.0537(17) 0.0560(16) 0.0188(12) 0.0042(11) 0.0062(12) -0.0163(13)
F19 0.084(2) 0.084(2) 0.0262(14) 0.0030(14) 0.0148(15) 0.0362(18)
F20 0.0422(19) 0.192(4) 0.0282(15) -0.017(2) -0.0103(15) 0.030(2)
F21 0.204(4) 0.080(2) 0.0276(15) 0.0067(15) 0.022(2) -0.059(3)
F22 0.0482(16) 0.0184(12) 0.0453(14) 0.0051(11) 0.0204(13) 0.0019(11)
F23 0.0277(15) 0.0293(14) 0.093(2) -0.0087(14) -0.0020(14) -0.0111(11)
F24 0.085(2) 0.0230(13) 0.0326(14) -0.0043(11) 0.0187(14) -0.0073(13)
F1A 0.040(6) 0.031(6) 0.043(6) 0.000(4) 0.018(5) 0.001(4)
F2A 0.035(6) 0.028(6) 0.044(6) 0.013(5) 0.014(4) -0.002(4)
F3A 0.054(6) 0.046(6) 0.043(6) 0.016(4) 0.007(4) -0.005(4)
F4A 0.036(6) 0.035(6) 0.035(6) -0.002(4) 0.026(4) -0.003(4)
F5A 0.049(6) 0.053(7) 0.040(6) -0.008(5) 0.013(4) 0.001(5)
F10A 0.051(6) 0.047(6) 0.067(6) 0.000(5) 0.010(5) 0.001(4)
F11A 0.062(6) 0.062(6) 0.057(6) 0.014(5) 0.004(5) -0.012(5)
F12A 0.039(6) 0.056(6) 0.048(6) -0.003(4) 0.015(4) -0.011(4)
N1 0.0168(13) 0.0179(13) 0.0123(12) 0.0057(11) 0.0046(11) 0.0003(11)
N2 0.0127(16) 0.0217(17) 0.0170(15) 0.0033(13) 0.0032(13) 0.0040(13)
N3 0.0201(17) 0.0168(16) 0.0120(15) 0.0015(12) 0.0018(13) -0.0020(13)
Tl1 0.01854(8) 0.02177(8) 0.01674(7) 0.00087(5) 0.00049(6) -0.00311(5)

loop_
_atom_type_symbol
_atom_type_description
_atom_type_scat_dispersion_real
_atom_type_scat_dispersion_imag
_atom_type_scat_source
C C 0.0033 0.0016 'International Tables Vol C Tables 4.2.6.8 and 6.1.1.4'
H H 0.0000 0.0000 'International Tables Vol C Tables 4.2.6.8 and 6.1.1.4'
B B 0.0013 0.0007 'International Tables Vol C Tables 4.2.6.8 and 6.1.1.4'
N N 0.0061 0.0033 'International Tables Vol C Tables 4.2.6.8 and 6.1.1.4'
F F 0.0171 0.0103 'International Tables Vol C Tables 4.2.6.8 and 6.1.1.4'
Tl Tl -2.8358 9.6688 'International Tables Vol C Tables 4.2.6.8 and 6.1.1.4'

loop_
_geom_angle_atom_site_label_1
_geom_angle_atom_site_label_2
_geom_angle_atom_site_label_3
_geom_angle
_geom_angle_site_symmetry_1
_geom_angle_site_symmetry_3
C35 B1 C59 113.0(3) . .
C35 B1 C43 113.5(3) . .
C59 B1 C43 104.0(3) . .
C35 B1 C51 104.6(3) . .
C59 B1 C51 109.6(3) . .
C43 B1 C51 112.4(3) . .
C13 C1 C24 110.8(3) . .
C13 C1 C2 112.6(3) . .
C24 C1 C2 110.3(3) . .
C13 C1 H1 107.6 . .
C24 C1 H1 107.6 . .
C2 C1 H1 107.6 . .
N1 C2 C3 127.2(3) . .
N1 C2 C1 117.7(3) . .
C3 C2 C1 115.1(3) . .
C2 C3 H3A 109.5 . .
C2 C3 H3B 109.5 . .
H3A C3 H3B 109.5 . .
C2 C3 H3C 109.5 . .
H3A C3 H3C 109.5 . .
H3B C3 H3C 109.5 . .
C9 C4 C5 121.2(3) . .
C9 C4 N1 118.5(3) . .
C5 C4 N1 119.9(3) . .
C4 C5 C6 117.1(3) . .
C4 C5 C10 121.7(3) . .
C6 C5 C10 121.1(3) . .
C7 C6 C5 121.6(4) . .
C7 C6 H6 119.2 . .
C5 C6 H6 119.2 . .
C8 C7 C6 120.4(3) . .
C8 C7 H7 119.8 . .
C6 C7 H7 119.8 . .
C7 C8 C9 118.7(3) . .
C7 C8 H8 120.6 . .
C9 C8 H8 120.6 . .
C4 C9 C8 121.0(3) . .
C4 C9 H9 119.5 . .
C8 C9 H9 119.5 . .
C12 C10 C11 110.4(4) . .
C12 C10 C5 113.5(3) . .
C11 C10 C5 110.6(3) . .
C12 C10 H10 107.4 . .
C11 C10 H10 107.4 . .
C5 C10 H10 107.4 . .
C10 C11 H11A 109.5 . .
C10 C11 H11B 109.5 . .
H11A C11 H11B 109.5 . .
C10 C11 H11C 109.5 . .
H11A C11 H11C 109.5 . .
H11B C11 H11C 109.5 . .
C10 C12 H12A 109.5 . .
C10 C12 H12B 109.5 . .
H12A C12 H12B 109.5 . .
C10 C12 H12C 109.5 . .
H12A C12 H12C 109.5 . .
H12B C12 H12C 109.5 . .
N2 C13 C14 126.7(3) . .
N2 C13 C1 118.0(3) . .
C14 C13 C1 115.2(3) . .
C13 C14 H14A 109.5 . .
C13 C14 H14B 109.5 . .
H14A C14 H14B 109.5 . .
C13 C14 H14C 109.5 . .
H14A C14 H14C 109.5 . .
H14B C14 H14C 109.5 . .
C20 C15 C16 122.0(4) . .
C20 C15 N2 118.6(3) . .
C16 C15 N2 119.0(4) . .
C17 C16 C15 115.5(4) . .
C17 C16 C21 122.8(4) . .
C15 C16 C21 121.6(4) . .
C18 C17 C16 123.2(4) . .
C18 C17 H17 118.4 . .
C16 C17 H17 118.4 . .
C17 C18 C19 120.9(4) . .
C17 C18 H18 119.6 . .
C19 C18 H18 119.6 . .
C20 C19 C18 118.1(5) . .
C20 C19 H19 121.0 . .
C18 C19 H19 121.0 . .
C15 C20 C19 120.4(4) . .
C15 C20 H20 119.8 . .
C19 C20 H20 119.8 . .
C16 C21 C22 113.3(4) . .
C16 C21 C23 109.3(4) . .
C22 C21 C23 109.4(4) . .
C16 C21 H21 108.2 . .
C22 C21 H21 108.2 . .
C23 C21 H21 108.2 . .
C21 C22 H22A 109.5 . .
C21 C22 H22B 109.5 . .
H22A C22 H22B 109.5 . .
C21 C22 H22C 109.5 . .
H22A C22 H22C 109.5 . .
H22B C22 H22C 109.5 . .
C21 C23 H23A 109.5 . .
C21 C23 H23B 109.5 . .
H23A C23 H23B 109.5 . .
C21 C23 H23C 109.5 . .
H23A C23 H23C 109.5 . .
H23B C23 H23C 109.5 . .
N3 C24 C25 126.5(3) . .
N3 C24 C1 117.8(3) . .
C25 C24 C1 115.6(3) . .
C24 C25 H25A 109.5 . .
C24 C25 H25B 109.5 . .
H25A C25 H25B 109.5 . .
C24 C25 H25C 109.5 . .
H25A C25 H25C 109.5 . .
H25B C25 H25C 109.5 . .
C31 C26 C27 121.4(3) . .
C31 C26 N3 119.4(3) . .
C27 C26 N3 118.9(3) . .
C28 C27 C26 116.9(4) . .
C28 C27 C32 123.1(4) . .
C26 C27 C32 120.0(3) . .
C29 C28 C27 121.9(4) . .
C29 C28 H28 119.0 . .
C27 C28 H28 119.0 . .
C28 C29 C30 120.5(4) . .
C28 C29 H29 119.7 . .
C30 C29 H29 119.7 . .
C29 C30 C31 119.4(4) . .
C29 C30 H30 120.3 . .
C31 C30 H30 120.3 . .
C30 C31 C26 119.8(4) . .
C30 C31 H31 120.1 . .
C26 C31 H31 120.1 . .
C27 C32 C33 110.4(3) . .
C27 C32 C34 113.7(3) . .
C33 C32 C34 110.0(3) . .
C27 C32 H32 107.5 . .
C33 C32 H32 107.5 . .
C34 C32 H32 107.5 . .
C32 C33 H33A 109.5 . .
C32 C33 H33B 109.5 . .
H33A C33 H33B 109.5 . .
C32 C33 H33C 109.5 . .
H33A C33 H33C 109.5 . .
H33B C33 H33C 109.5 . .
C32 C34 H34A 109.5 . .
C32 C34 H34B 109.5 . .
H34A C34 H34B 109.5 . .
C32 C34 H34C 109.5 . .
H34A C34 H34C 109.5 . .
H34B C34 H34C 109.5 . .
C40 C35 C36 115.1(3) . .
C40 C35 B1 121.4(3) . .
C36 C35 B1 123.2(3) . .
C37 C36 C35 123.0(3) . .
C37 C36 H36 118.5 . .
C35 C36 H36 118.5 . .
C36 C37 C38 120.4(3) . .
C36 C37 C41 121.1(3) . .
C38 C37 C41 118.5(3) . .
C39 C38 C37 118.5(3) . .
C39 C38 H38 120.7 . .
C37 C38 H38 120.7 . .
C38 C39 C40 120.4(3) . .
C38 C39 C42 121.3(3) . .
C40 C39 C42 118.3(3) . .
C39 C40 C35 122.6(3) . .
C39 C40 H40 118.7 . .
C35 C40 H40 118.7 . .
F1A C41 F3A 108.8(10) . .
F1A C41 F1 121.6(9) . .
F3A C41 F1 68.5(8) . .
F1A C41 F3 28.3(7) . .
F3A C41 F3 129.7(8) . .
F1 C41 F3 107.4(3) . .
F1A C41 F2 75.8(8) . .
F3A C41 F2 40.8(8) . .
F1 C41 F2 106.0(3) . .
F3 C41 F2 103.4(3) . .
F1A C41 F2A 103.4(9) . .
F3A C41 F2A 103.7(9) . .
F1 C41 F2A 36.0(6) . .
F3 C41 F2A 79.3(7) . .
F2 C41 F2A 135.5(7) . .
F1A C41 C37 117.9(9) . .
F3A C41 C37 114.8(8) . .
F1 C41 C37 114.5(3) . .
F3 C41 C37 112.0(3) . .
F2 C41 C37 112.8(3) . .
F2A C41 C37 106.6(7) . .
F5A C42 F4 77.1(9) . .
F5A C42 F6 113.1(11) . .
F4 C42 F6 111.8(3) . .
F5A C42 F5 26.8(9) . .
F4 C42 F5 103.9(3) . .
F6 C42 F5 102.4(3) . .
F5A C42 F4A 110.1(11) . .
F4 C42 F4A 36.1(6) . .
F6 C42 F4A 85.3(7) . .
F5 C42 F4A 135.7(7) . .
F5A C42 C39 121.6(11) . .
F4 C42 C39 114.7(3) . .
F6 C42 C39 113.5(3) . .
F5 C42 C39 109.4(3) . .
F4A C42 C39 106.9(7) . .
C44 C43 C48 115.7(3) . .
C44 C43 B1 120.5(3) . .
C48 C43 B1 123.2(3) . .
C45 C44 C43 122.9(3) . .
C45 C44 H44 118.6 . .
C43 C44 H44 118.6 . .
C46 C45 C44 120.0(3) . .
C46 C45 C49 121.1(3) . .
C44 C45 C49 118.9(3) . .
C47 C46 C45 118.8(3) . .
C47 C46 H46 120.6 . .
C45 C46 H46 120.6 . .
C46 C47 C48 121.1(3) . .
C46 C47 C50 120.1(3) . .
C48 C47 C50 118.8(3) . .
C47 C48 C43 121.5(3) . .
C47 C48 H48 119.2 . .
C43 C48 H48 119.2 . .
F7 C49 F9 104.7(3) . .
F7 C49 F8 105.9(3) . .
F9 C49 F8 103.9(3) . .
F7 C49 C45 114.5(3) . .
F9 C49 C45 113.4(3) . .
F8 C49 C45 113.4(3) . .
F11A C50 F11 130.6(8) . .
F11A C50 F10 57.4(9) . .
F11 C50 F10 107.5(4) . .
F11A C50 F10A 107.4(10) . .
F11 C50 F10A 45.1(8) . .
F10 C50 F10A 133.3(8) . .
F11A C50 F12 48.8(9) . .
F11 C50 F12 105.7(4) . .
F10 C50 F12 103.9(3) . .
F10A C50 F12 64.4(8) . .
F11A C50 F12A 105.7(10) . .
F11 C50 F12A 60.2(8) . .
F10 C50 F12A 52.5(8) . .
F10A C50 F12A 102.7(9) . .
F12 C50 F12A 135.7(7) . .
F11A C50 C47 115.9(9) . .
F11 C50 C47 113.2(3) . .
F10 C50 C47 112.6(3) . .
F10A C50 C47 113.3(8) . .
F12 C50 C47 113.2(3) . .
F12A C50 C47 110.8(7) . .
C56 C51 C52 116.1(3) . .
C56 C51 B1 124.0(3) . .
C52 C51 B1 119.8(3) . .
C53 C52 C51 122.2(3) . .
C53 C52 H52 118.9 . .
C51 C52 H52 118.9 . .
C52 C53 C54 120.7(3) . .
C52 C53 C57 118.7(3) . .
C54 C53 C57 120.6(3) . .
C55 C54 C53 118.5(3) . .
C55 C54 H54 120.7 . .
C53 C54 H54 120.7 . .
C54 C55 C56 120.5(3) . .
C54 C55 C58 119.7(3) . .
C56 C55 C58 119.9(3) . .
C51 C56 C55 122.0(3) . .
C51 C56 H56 119.0 . .
C55 C56 H56 119.0 . .
F14 C57 F15 106.1(3) . .
F14 C57 F13 104.8(3) . .
F15 C57 F13 105.3(3) . .
F14 C57 C53 112.8(3) . .
F15 C57 C53 114.5(3) . .
F13 C57 C53 112.4(3) . .
F18 C58 F17 106.4(3) . .
F18 C58 F16 105.8(3) . .
F17 C58 F16 104.7(3) . .
F18 C58 C55 113.8(3) . .
F17 C58 C55 113.5(3) . .
F16 C58 C55 111.9(3) . .
C64 C59 C60 115.0(3) . .
C64 C59 B1 119.9(3) . .
C60 C59 B1 125.0(3) . .
C61 C60 C59 122.4(3) . .
C61 C60 H60 118.8 . .
C59 C60 H60 118.8 . .
C60 C61 C62 121.4(3) . .
C60 C61 C65 119.5(3) . .
C62 C61 C65 119.0(3) . .
C61 C62 C63 117.0(3) . .
C61 C62 H62 121.5 . .
C63 C62 H62 121.5 . .
C64 C63 C62 121.5(3) . .
C64 C63 C66 118.8(3) . .
C62 C63 C66 119.6(3) . .
C63 C64 C59 122.7(3) . .
C63 C64 H64 118.6 . .
C59 C64 H64 118.6 . .
F20 C65 F19 105.1(3) . .
F20 C65 F21 106.1(4) . .
F19 C65 F21 103.9(4) . .
F20 C65 C61 113.7(4) . .
F19 C65 C61 113.5(4) . .
F21 C65 C61 113.6(3) . .
F22 C66 F24 106.5(3) . .
F22 C66 F23 105.5(3) . .
F24 C66 F23 105.9(3) . .
F22 C66 C63 113.7(3) . .
F24 C66 C63 113.1(3) . .
F23 C66 C63 111.4(3) . .
C68 C67 H67A 109.5 . .
C68 C67 H67B 109.5 . .
H67A C67 H67B 109.5 . .
C68 C67 H67C 109.5 . .
H67A C67 H67C 109.5 . .
H67B C67 H67C 109.5 . .
C67 C68 C69 116.2(4) . .
C67 C68 H68A 108.2 . .
C69 C68 H68A 108.2 . .
C67 C68 H68B 108.2 . .
C69 C68 H68B 108.2 . .
H68A C68 H68B 107.4 . .
C69 C69 C68 114.7(5) 2_666 .
C69 C69 H69A 108.6 2_666 .
C68 C69 H69A 108.6 . .
C69 C69 H69B 108.6 2_666 .
C68 C69 H69B 108.6 . .
H69A C69 H69B 107.6 . .
C2 N1 C4 121.6(3) . .
C2 N1 Tl1 115.7(2) . .
C4 N1 Tl1 110.10(19) . .
C13 N2 C15 121.5(3) . .
C13 N2 Tl1 114.4(2) . .
C15 N2 Tl1 103.2(2) . .
C24 N3 C26 122.9(3) . .
C24 N3 Tl1 117.0(2) . .
C26 N3 Tl1 105.99(19) . .
N2 Tl1 N3 72.85(8) . .
N2 Tl1 N1 70.19(8) . .
N3 Tl1 N1 70.79(8) . .
N2 Tl1 Tl1 130.36(6) . 2_677
N3 Tl1 Tl1 131.77(6) . 2_677
N1 Tl1 Tl1 79.25(6) . 2_677

loop_
_geom_bond_atom_site_label_1
_geom_bond_atom_site_label_2
_geom_bond_distance
_geom_bond_site_symmetry_2
B1 C35 1.635(5) .
B1 C59 1.639(5) .
B1 C43 1.644(5) .
B1 C51 1.646(5) .
C1 C13 1.521(5) .
C1 C24 1.521(5) .
C1 C2 1.526(4) .
C1 H1 0.9800 .
C2 N1 1.263(4) .
C2 C3 1.493(5) .
C3 H3A 0.9600 .
C3 H3B 0.9600 .
C3 H3C 0.9600 .
C4 C9 1.385(5) .
C4 C5 1.393(5) .
C4 N1 1.432(4) .
C5 C6 1.397(5) .
C5 C10 1.510(5) .
C6 C7 1.390(5) .
C6 H6 0.9300 .
C7 C8 1.377(5) .
C7 H7 0.9300 .
C8 C9 1.386(5) .
C8 H8 0.9300 .
C9 H9 0.9300 .
C10 C12 1.497(5) .
C10 C11 1.508(5) .
C10 H10 0.9800 .
C11 H11A 0.9600 .
C11 H11B 0.9600 .
C11 H11C 0.9600 .
C12 H12A 0.9600 .
C12 H12B 0.9600 .
C12 H12C 0.9600 .
C13 N2 1.274(4) .
C13 C14 1.486(5) .
C14 H14A 0.9600 .
C14 H14B 0.9600 .
C14 H14C 0.9600 .
C15 C20 1.379(5) .
C15 C16 1.398(5) .
C15 N2 1.432(4) .
C16 C17 1.393(6) .
C16 C21 1.504(6) .
C17 C18 1.347(6) .
C17 H17 0.9300 .
C18 C19 1.386(6) .
C18 H18 0.9300 .
C19 C20 1.386(5) .
C19 H19 0.9300 .
C20 H20 0.9300 .
C21 C22 1.530(6) .
C21 C23 1.531(6) .
C21 H21 0.9800 .
C22 H22A 0.9600 .
C22 H22B 0.9600 .
C22 H22C 0.9600 .
C23 H23A 0.9600 .
C23 H23B 0.9600 .
C23 H23C 0.9600 .
C24 N3 1.264(4) .
C24 C25 1.494(5) .
C25 H25A 0.9600 .
C25 H25B 0.9600 .
C25 H25C 0.9600 .
C26 C31 1.389(5) .
C26 C27 1.398(5) .
C26 N3 1.431(4) .
C27 C28 1.390(5) .
C27 C32 1.511(5) .
C28 C29 1.369(5) .
C28 H28 0.9300 .
C29 C30 1.375(5) .
C29 H29 0.9300 .
C30 C31 1.382(5) .
C30 H30 0.9300 .
C31 H31 0.9300 .
C32 C33 1.519(5) .
C32 C34 1.535(5) .
C32 H32 0.9800 .
C33 H33A 0.9600 .
C33 H33B 0.9600 .
C33 H33C 0.9600 .
C34 H34A 0.9600 .
C34 H34B 0.9600 .
C34 H34C 0.9600 .
C35 C40 1.398(4) .
C35 C36 1.398(5) .
C36 C37 1.381(5) .
C36 H36 0.9300 .
C37 C38 1.382(5) .
C37 C41 1.481(5) .
C38 C39 1.382(5) .
C38 H38 0.9300 .
C39 C40 1.392(5) .
C39 C42 1.484(5) .
C40 H40 0.9300 .
C41 F1A 1.296(11) .
C41 F3A 1.299(10) .
C41 F1 1.311(4) .
C41 F3 1.341(4) .
C41 F2 1.350(4) .
C41 F2A 1.390(11) .
C42 F5A 1.251(14) .
C42 F4 1.314(4) .
C42 F6 1.327(4) .
C42 F5 1.390(5) .
C42 F4A 1.432(12) .
C43 C44 1.392(4) .
C43 C48 1.400(4) .
C44 C45 1.390(5) .
C44 H44 0.9300 .
C45 C46 1.380(5) .
C45 C49 1.477(5) .
C46 C47 1.371(5) .
C46 H46 0.9300 .
C47 C48 1.395(5) .
C47 C50 1.498(5) .
C48 H48 0.9300 .
C49 F7 1.312(4) .
C49 F9 1.323(4) .
C49 F8 1.325(4) .
C50 F11A 1.261(11) .
C50 F11 1.305(4) .
C50 F10 1.319(4) .
C50 F10A 1.323(11) .
C50 F12 1.333(4) .
C50 F12A 1.337(11) .
C51 C56 1.389(5) .
C51 C52 1.396(5) .
C52 C53 1.375(4) .
C52 H52 0.9300 .
C53 C54 1.384(5) .
C53 C57 1.489(5) .
C54 C55 1.373(5) .
C54 H54 0.9300 .
C55 C56 1.395(5) .
C55 C58 1.488(5) .
C56 H56 0.9300 .
C57 F14 1.322(4) .
C57 F15 1.323(4) .
C57 F13 1.328(4) .
C58 F18 1.330(4) .
C58 F17 1.331(4) .
C58 F16 1.352(4) .
C59 C64 1.395(4) .
C59 C60 1.398(5) .
C60 C61 1.382(5) .
C60 H60 0.9300 .
C61 C62 1.382(5) .
C61 C65 1.494(5) .
C62 C63 1.384(5) .
C62 H62 0.9300 .
C63 C64 1.374(5) .
C63 C66 1.494(5) .
C64 H64 0.9300 .
C65 F20 1.302(5) .
C65 F19 1.312(5) .
C65 F21 1.314(5) .
C66 F22 1.331(4) .
C66 F24 1.338(4) .
C66 F23 1.348(4) .
C67 C68 1.470(6) .
C67 H67A 0.9600 .
C67 H67B 0.9600 .
C67 H67C 0.9600 .
C68 C69 1.508(6) .
C68 H68A 0.9700 .
C68 H68B 0.9700 .
C69 C69 1.431(8) 2_666
C69 H69A 0.9700 .
C69 H69B 0.9700 .
N1 Tl1 2.745(3) .
N2 Tl1 2.629(3) .
N3 Tl1 2.642(3) .
Tl1 Tl1 3.6487(3) 2_677
